data_4085014
loop_
_publ_author_name
'Vollmer, Matthew V.'
'Machan, Charles W.'
'Clark, Melissa L.'
'Antholine, William E.'
'Agarwal, Jay'
'Schaefer, 3rd, Henry F'
'Kubiak, Clifford P.'
'Walensky, Justin R.'

_publ_section_title
;
 Synthesis, Spectroscopy, and Electrochemistry of (\a-Diimine)M(CO)3Br, M
 = Mn, Re, Complexes: Ligands Isoelectronic to Bipyridyl Show Differences
 in CO2 Reduction.
;
_journal_issue 1
_journal_name_full Organometallics
_journal_page_first 3
_journal_page_last 12
_journal_paper_doi 10.1021/om500838z
_journal_volume 34
_journal_year 2014
_chemical_absolute_configuration ad
_chemical_formula_moiety 'C33 H43 N3 O3 Re'
_chemical_formula_sum 'C33 H43 N3 O3 Re'
_chemical_formula_weight 715.90
_space_group_crystal_system tetragonal
_space_group_IT_number 96
_space_group_name_Hall 'P 4nw 2abw'
_space_group_name_H-M_alt 'P 43 21 2'
_symmetry_cell_setting tetragonal
_symmetry_Int_Tables_number 96
_symmetry_space_group_name_Hall 'P 4nw 2abw'
_symmetry_space_group_name_H-M 'P 43 21 2'
_atom_sites_solution_hydrogens geom
_audit_creation_method SHELXL-2013
_cell_angle_alpha 90
_cell_angle_beta 90
_cell_angle_gamma 90
_cell_formula_units_Z 8
_cell_length_a 18.305(5)
_cell_length_b 18.305(5)
_cell_length_c 19.061(5)
_cell_measurement_reflns_used 9969
_cell_measurement_temperature 173(2)
_cell_measurement_theta_max 93.9
_cell_measurement_theta_min 2.2
_cell_volume 6387(3)
_computing_cell_refinement 'APEX2 (Bruker AXS, 2008)'
_computing_data_collection 'APEX2 (Bruker AXS, 2008)'
_computing_data_reduction 'APEX2 (Bruker AXS, 2008)'
_computing_molecular_graphics 'X-SEED, Barbour, 2001'
_computing_publication_material 'CIFTAB (Sheldrick, 2013)'
_computing_structure_refinement 'SHELXL-2013 (Sheldrick, 2013)'
_computing_structure_solution 'SHELXS-2013 (Sheldrick, 2013)'
_diffrn_ambient_temperature 173(2)
_diffrn_measured_fraction_theta_full 1.000
_diffrn_measured_fraction_theta_max 1.000
_diffrn_measurement_device_type 'Bruker APEXII CCD area detector'
_diffrn_measurement_method 'omega scans'
_diffrn_radiation_type MoK\a
_diffrn_radiation_wavelength 0.71073
_diffrn_reflns_av_R_equivalents 0.0665
_diffrn_reflns_av_unetI/netI 0.0369
_diffrn_reflns_Laue_measured_fraction_full 1.000
_diffrn_reflns_Laue_measured_fraction_max 1.000
_diffrn_reflns_limit_h_max 23
_diffrn_reflns_limit_h_min -23
_diffrn_reflns_limit_k_max 23
_diffrn_reflns_limit_k_min -23
_diffrn_reflns_limit_l_max 24
_diffrn_reflns_limit_l_min -24
_diffrn_reflns_number 75454
_diffrn_reflns_point_group_measured_fraction_full 1.000
_diffrn_reflns_point_group_measured_fraction_max 0.999
_diffrn_reflns_theta_full 25.242
_diffrn_reflns_theta_max 27.506
_diffrn_reflns_theta_min 1.542
_diffrn_standards_decay_% 0.0
_exptl_absorpt_coefficient_mu 3.841
_exptl_absorpt_correction_T_max 0.83
_exptl_absorpt_correction_T_min 0.64
_exptl_absorpt_correction_type multi-scan
_exptl_absorpt_process_details
;
 Data were corrected for decay and absorption using the program SADABS
 (Sheldrick, G. M. (2003). SADABS. Version 2.10. University of
 G\"ottingen, Germany).
;
_exptl_crystal_colour Red
_exptl_crystal_density_diffrn 1.489
_exptl_crystal_description Prism
_exptl_crystal_F_000 2888
_exptl_crystal_size_max 0.050
_exptl_crystal_size_mid 0.050
_exptl_crystal_size_min 0.050
_refine_diff_density_max 0.790
_refine_diff_density_min -0.513
_refine_diff_density_rms 0.077
_refine_ls_abs_structure_details
;
 Flack x determined using 2706 quotients [(I+)-(I-)]/[(I+)+(I-)]
 (Parsons and Flack (2004), Acta Cryst. A60, s61).
;
_refine_ls_abs_structure_Flack -0.006(5)
_refine_ls_extinction_method none
_refine_ls_goodness_of_fit_ref 1.035
_refine_ls_hydrogen_treatment constr
_refine_ls_matrix_type full
_refine_ls_number_parameters 372
_refine_ls_number_reflns 7349
_refine_ls_number_restraints 0
_refine_ls_restrained_S_all 1.035
_refine_ls_R_factor_all 0.0317
_refine_ls_R_factor_gt 0.0241
_refine_ls_shift/su_max 0.000
_refine_ls_shift/su_mean 0.000
_refine_ls_structure_factor_coef Fsqd
_refine_ls_weighting_details 'w=1/[\s^2^(Fo^2^)+(0.0203P)^2^] where P=(Fo^2^+2Fc^2^)/3'
_refine_ls_weighting_scheme calc
_refine_ls_wR_factor_gt 0.0459
_refine_ls_wR_factor_ref 0.0484
_reflns_Friedel_coverage 0.764
_reflns_Friedel_fraction_full 1.000
_reflns_Friedel_fraction_max 0.998
_reflns_number_gt 6604
_reflns_number_total 7349
_reflns_threshold_expression 'I > 2\s(I)'
_cod_data_source_file om500838z_si_003.cif
_cod_data_source_block Re[DAD_2,6-iPr(CO)3(CH3CN)]
_cod_depositor_comments
;Adding full bibliography for 4085006--4085014.cif.

 Adding full bibliography for 4085006--4085014.cif.
;
_cod_original_cell_volume 6386(4)
_cod_database_code 4085014
_shelx_space_group_comment
;
The symmetry employed for this shelxl refinement is uniquely defined
by the following loop, which should always be used as a source of
symmetry information in preference to the above space-group names.
They are only intended as comments.
;
_shelx_estimated_absorpt_t_min 0.831
_shelx_estimated_absorpt_t_max 0.831
_shelxl_version_number 2013-4

loop_
_space_group_symop_operation_xyz
'x, y, z'
'-y+1/2, x+1/2, z+3/4'
'-x, -y, z+1/2'
'y+1/2, -x+1/2, z+1/4'
'x+1/2, -y+1/2, -z+1/4'
'-x+1/2, y+1/2, -z+3/4'
'y, x, -z'
'-y, -x, -z+1/2'

loop_
_atom_site_label
_atom_site_type_symbol
_atom_site_fract_x
_atom_site_fract_y
_atom_site_fract_z
_atom_site_U_iso_or_equiv
_atom_site_adp_type
_atom_site_occupancy
_atom_site_site_symmetry_order
_atom_site_calc_flag
_atom_site_refinement_flags_posn
_atom_site_refinement_flags_adp
Re1 Re 0.71707(2) 0.24392(2) 0.08476(2) 0.02157(5) Uani 1 1 d . .
O1 O 0.6429(2) 0.1386(2) 0.1882(2) 0.0452(11) Uani 1 1 d . .
O2 O 0.6834(3) 0.3724(2) 0.1834(2) 0.0645(15) Uani 1 1 d . .
O3 O 0.8501(2) 0.2253(2) 0.17930(18) 0.0520(12) Uani 1 1 d . .
N1 N 0.7484(2) 0.17145(18) 0.00036(18) 0.0196(8) Uani 1 1 d . .
N2 N 0.7551(2) 0.31390(18) 0.00184(18) 0.0200(8) Uani 1 1 d . .
N3 N 0.6144(2) 0.2510(2) 0.02697(19) 0.0258(9) Uani 1 1 d . .
C1 C 0.6716(3) 0.1770(3) 0.1493(3) 0.0295(12) Uani 1 1 d . .
C2 C 0.6933(3) 0.3235(3) 0.1470(3) 0.0379(14) Uani 1 1 d . .
C3 C 0.8022(3) 0.2328(3) 0.1405(2) 0.0322(12) Uani 1 1 d . .
C4 C 0.7633(3) 0.0948(2) 0.0080(2) 0.0242(11) Uani 1 1 d . .
C5 C 0.8345(3) 0.0722(3) 0.0254(3) 0.0317(13) Uani 1 1 d . .
C6 C 0.8464(4) -0.0021(3) 0.0368(3) 0.0441(16) Uani 1 1 d . .
H6 H 0.8941 -0.0184 0.0485 0.053 Uiso 1 1 calc R U
C7 C 0.7908(4) -0.0525(3) 0.0313(3) 0.0475(17) Uani 1 1 d . .
H7 H 0.7999 -0.1027 0.0404 0.057 Uiso 1 1 calc R U
C8 C 0.7225(4) -0.0298(3) 0.0128(3) 0.0369(13) Uani 1 1 d . .
H8 H 0.6843 -0.0648 0.0092 0.044 Uiso 1 1 calc R U
C9 C 0.7071(3) 0.0436(3) -0.0009(3) 0.0279(11) Uani 1 1 d . .
C10 C 0.8982(3) 0.1256(3) 0.0291(3) 0.0422(16) Uani 1 1 d . .
H10 H 0.8774 0.1757 0.0352 0.051 Uiso 1 1 calc R U
C11 C 0.9491(4) 0.1108(4) 0.0915(4) 0.073(2) Uani 1 1 d . .
H11A H 0.9201 0.1061 0.1344 0.109 Uiso 1 1 calc R U
H11B H 0.9836 0.1515 0.0966 0.109 Uiso 1 1 calc R U
H11C H 0.9763 0.0655 0.0833 0.109 Uiso 1 1 calc R U
C12 C 0.9421(3) 0.1250(4) -0.0399(4) 0.063(2) Uani 1 1 d . .
H12A H 0.9599 0.0754 -0.0492 0.094 Uiso 1 1 calc R U
H12B H 0.9837 0.1584 -0.0359 0.094 Uiso 1 1 calc R U
H12C H 0.9106 0.1408 -0.0786 0.094 Uiso 1 1 calc R U
C13 C 0.6328(3) 0.0653(3) -0.0280(3) 0.0362(14) Uani 1 1 d . .
H13 H 0.6339 0.1189 -0.0381 0.043 Uiso 1 1 calc R U
C14 C 0.5720(4) 0.0514(4) 0.0247(3) 0.0590(19) Uani 1 1 d . .
H14A H 0.5707 -0.0007 0.0365 0.089 Uiso 1 1 calc R U
H14B H 0.5251 0.0660 0.0043 0.089 Uiso 1 1 calc R U
H14C H 0.5812 0.0800 0.0673 0.089 Uiso 1 1 calc R U
C15 C 0.6150(3) 0.0255(3) -0.0967(3) 0.0488(16) Uani 1 1 d . .
H15A H 0.6549 0.0330 -0.1303 0.073 Uiso 1 1 calc R U
H15B H 0.5695 0.0449 -0.1163 0.073 Uiso 1 1 calc R U
H15C H 0.6094 -0.0268 -0.0874 0.073 Uiso 1 1 calc R U
C16 C 0.7587(2) 0.2055(2) -0.0622(2) 0.0219(10) Uani 1 1 d . .
C17 C 0.7614(2) 0.2811(3) -0.0612(2) 0.0217(9) Uani 1 1 d . .
C18 C 0.7672(3) 0.1622(3) -0.1290(2) 0.0326(13) Uani 1 1 d . .
H18A H 0.7693 0.1100 -0.1179 0.049 Uiso 1 1 calc R U
H18B H 0.8123 0.1768 -0.1528 0.049 Uiso 1 1 calc R U
H18C H 0.7254 0.1716 -0.1598 0.049 Uiso 1 1 calc R U
C19 C 0.7721(3) 0.3258(3) -0.1266(2) 0.0293(12) Uani 1 1 d . .
H19A H 0.7245 0.3419 -0.1444 0.044 Uiso 1 1 calc R U
H19B H 0.7967 0.2962 -0.1623 0.044 Uiso 1 1 calc R U
H19C H 0.8022 0.3687 -0.1157 0.044 Uiso 1 1 calc R U
C20 C 0.7726(3) 0.3901(2) 0.0102(2) 0.0248(11) Uani 1 1 d . .
C21 C 0.8448(3) 0.4077(3) 0.0311(3) 0.0300(13) Uani 1 1 d . .
C22 C 0.8614(4) 0.4810(3) 0.0422(3) 0.0424(16) Uani 1 1 d . .
H22 H 0.9095 0.4942 0.0560 0.051 Uiso 1 1 calc R U
C23 C 0.8094(4) 0.5346(3) 0.0337(3) 0.0454(17) Uani 1 1 d . .
H23 H 0.8219 0.5842 0.0422 0.055 Uiso 1 1 calc R U
C24 C 0.7392(4) 0.5172(3) 0.0130(3) 0.0383(15) Uani 1 1 d . .
H24 H 0.7037 0.5547 0.0076 0.046 Uiso 1 1 calc R U
C25 C 0.7204(3) 0.4446(2) 0.0000(3) 0.0276(11) Uani 1 1 d . .
C26 C 0.9030(3) 0.3505(3) 0.0399(3) 0.0342(13) Uani 1 1 d . .
H26 H 0.8782 0.3019 0.0421 0.041 Uiso 1 1 calc R U
C27 C 0.9471(4) 0.3599(4) 0.1076(3) 0.0556(19) Uani 1 1 d . .
H27A H 0.9762 0.4047 0.1047 0.083 Uiso 1 1 calc R U
H27B H 0.9796 0.3179 0.1138 0.083 Uiso 1 1 calc R U
H27C H 0.9136 0.3631 0.1476 0.083 Uiso 1 1 calc R U
C28 C 0.9545(4) 0.3494(4) -0.0233(3) 0.0563(19) Uani 1 1 d . .
H28A H 0.9264 0.3390 -0.0660 0.084 Uiso 1 1 calc R U
H28B H 0.9916 0.3115 -0.0166 0.084 Uiso 1 1 calc R U
H28C H 0.9784 0.3971 -0.0278 0.084 Uiso 1 1 calc R U
C29 C 0.6434(3) 0.4280(3) -0.0257(3) 0.0321(13) Uani 1 1 d . .
H29 H 0.6414 0.3752 -0.0390 0.039 Uiso 1 1 calc R U
C30 C 0.5864(3) 0.4411(3) 0.0312(3) 0.0503(17) Uani 1 1 d . .
H30A H 0.5985 0.4119 0.0727 0.075 Uiso 1 1 calc R U
H30B H 0.5381 0.4268 0.0137 0.075 Uiso 1 1 calc R U
H30C H 0.5858 0.4930 0.0438 0.075 Uiso 1 1 calc R U
C31 C 0.6240(3) 0.4730(3) -0.0910(3) 0.0419(14) Uani 1 1 d . .
H31A H 0.6244 0.5251 -0.0792 0.063 Uiso 1 1 calc R U
H31B H 0.5752 0.4592 -0.1076 0.063 Uiso 1 1 calc R U
H31C H 0.6599 0.4635 -0.1281 0.063 Uiso 1 1 calc R U
C32 C 0.5600(3) 0.2539(3) -0.0013(2) 0.0295(11) Uani 1 1 d . .
C33 C 0.4904(3) 0.2577(4) -0.0377(3) 0.0519(17) Uani 1 1 d . .
H33A H 0.4753 0.3089 -0.0419 0.078 Uiso 1 1 calc R U
H33B H 0.4535 0.2305 -0.0112 0.078 Uiso 1 1 calc R U
H33C H 0.4955 0.2364 -0.0846 0.078 Uiso 1 1 calc R U

loop_
_atom_site_aniso_label
_atom_site_aniso_U_11
_atom_site_aniso_U_22
_atom_site_aniso_U_33
_atom_site_aniso_U_23
_atom_site_aniso_U_13
_atom_site_aniso_U_12
Re1 0.02371(10) 0.02079(10) 0.02021(8) 0.00041(8) 0.00246(7) 0.00010(8)
O1 0.044(3) 0.049(3) 0.043(2) 0.019(2) 0.0107(19) -0.003(2)
O2 0.120(4) 0.035(2) 0.039(3) -0.010(2) 0.022(3) 0.011(2)
O3 0.046(2) 0.077(3) 0.034(2) 0.006(2) -0.0133(18) -0.003(2)
N1 0.0186(19) 0.0176(18) 0.0225(18) -0.0036(15) -0.001(2) -0.0004(16)
N2 0.0190(19) 0.0180(18) 0.0231(18) 0.0005(15) 0.0024(19) -0.0027(16)
N3 0.023(2) 0.023(2) 0.031(2) 0.0026(19) 0.0072(17) 0.0020(19)
C1 0.027(3) 0.028(3) 0.034(3) 0.001(2) 0.002(2) 0.007(2)
C2 0.055(4) 0.032(3) 0.026(3) 0.005(2) 0.009(2) -0.002(3)
C3 0.038(3) 0.035(3) 0.023(2) -0.001(2) -0.001(2) -0.005(2)
C4 0.029(3) 0.024(2) 0.020(2) -0.0021(19) 0.003(2) 0.003(2)
C5 0.039(3) 0.028(3) 0.028(3) -0.003(2) -0.004(2) 0.010(2)
C6 0.052(4) 0.046(4) 0.035(3) -0.002(3) -0.011(3) 0.025(3)
C7 0.083(5) 0.022(3) 0.037(3) 0.000(2) -0.002(3) 0.013(3)
C8 0.059(4) 0.022(3) 0.029(3) -0.001(2) 0.005(3) 0.000(3)
C9 0.038(3) 0.023(3) 0.023(3) -0.002(2) 0.010(2) -0.006(2)
C10 0.029(3) 0.044(4) 0.053(4) -0.014(3) -0.011(3) 0.015(3)
C11 0.048(4) 0.077(5) 0.094(6) -0.015(5) -0.041(4) 0.022(4)
C12 0.032(4) 0.075(5) 0.081(5) -0.024(4) 0.015(3) -0.003(4)
C13 0.028(3) 0.033(3) 0.048(4) 0.000(3) 0.005(3) -0.008(2)
C14 0.045(4) 0.070(5) 0.062(5) -0.020(4) 0.017(3) -0.021(3)
C15 0.042(4) 0.060(4) 0.044(4) 0.001(3) -0.006(3) -0.015(3)
C16 0.015(2) 0.032(3) 0.019(2) -0.0058(18) 0.0019(17) -0.0020(19)
C17 0.014(2) 0.031(3) 0.0198(19) 0.0005(19) -0.0020(17) -0.0019(18)
C18 0.047(4) 0.027(3) 0.023(2) -0.002(2) 0.004(2) 0.002(2)
C19 0.032(3) 0.032(3) 0.024(2) 0.001(2) 0.005(2) -0.004(2)
C20 0.035(3) 0.020(2) 0.020(2) -0.0004(19) 0.005(2) -0.007(2)
C21 0.035(3) 0.035(3) 0.020(3) -0.004(2) -0.002(2) -0.012(2)
C22 0.051(4) 0.040(4) 0.036(3) 0.000(3) -0.008(3) -0.020(3)
C23 0.078(5) 0.020(3) 0.038(3) -0.001(2) -0.007(3) -0.019(3)
C24 0.065(4) 0.020(3) 0.030(3) -0.001(2) 0.007(3) -0.001(3)
C25 0.040(3) 0.021(2) 0.022(2) -0.001(2) 0.007(2) -0.006(2)
C26 0.028(3) 0.039(3) 0.035(3) 0.000(2) -0.006(2) -0.011(3)
C27 0.044(4) 0.068(5) 0.055(4) -0.001(3) -0.022(3) -0.011(3)
C28 0.042(4) 0.071(5) 0.056(4) 0.002(4) 0.006(3) -0.007(3)
C29 0.036(3) 0.024(3) 0.037(3) 0.003(2) 0.007(2) 0.005(2)
C30 0.050(4) 0.048(4) 0.052(4) 0.011(3) 0.021(3) 0.016(3)
C31 0.047(4) 0.039(3) 0.040(3) 0.007(3) -0.002(3) 0.002(3)
C32 0.027(3) 0.029(3) 0.032(3) 0.007(3) 0.008(2) -0.004(2)
C33 0.026(3) 0.083(5) 0.047(4) 0.008(4) -0.006(3) -0.007(3)

loop_
_atom_type_symbol
_atom_type_description
_atom_type_scat_dispersion_real
_atom_type_scat_dispersion_imag
_atom_type_scat_source
C C 0.0033 0.0016 'International Tables Vol C Tables 4.2.6.8 and 6.1.1.4'
H H 0.0000 0.0000 'International Tables Vol C Tables 4.2.6.8 and 6.1.1.4'
N N 0.0061 0.0033 'International Tables Vol C Tables 4.2.6.8 and 6.1.1.4'
O O 0.0106 0.0060 'International Tables Vol C Tables 4.2.6.8 and 6.1.1.4'
Re Re -1.0185 7.2310 'International Tables Vol C Tables 4.2.6.8 and 6.1.1.4'

loop_
_geom_angle_atom_site_label_1
_geom_angle_atom_site_label_2
_geom_angle_atom_site_label_3
_geom_angle
C3 Re1 C1 85.9(2)
C3 Re1 C2 85.5(2)
C1 Re1 C2 89.4(2)
C3 Re1 N2 102.15(18)
C1 Re1 N2 171.34(18)
C2 Re1 N2 94.35(17)
C3 Re1 N1 97.66(18)
C1 Re1 N1 101.53(17)
C2 Re1 N1 168.81(17)
N2 Re1 N1 74.50(12)
C3 Re1 N3 175.20(18)
C1 Re1 N3 89.30(18)
C2 Re1 N3 94.1(2)
N2 Re1 N3 82.65(14)
N1 Re1 N3 83.65(14)
C16 N1 C4 120.7(3)
C16 N1 Re1 114.1(3)
C4 N1 Re1 125.0(3)
C17 N2 C20 120.7(4)
C17 N2 Re1 114.7(3)
C20 N2 Re1 124.6(3)
C32 N3 Re1 177.9(4)
O1 C1 Re1 178.0(5)
O2 C2 Re1 175.7(5)
O3 C3 Re1 174.2(4)
C9 C4 C5 120.8(5)
C9 C4 N1 120.0(4)
C5 C4 N1 119.2(4)
C6 C5 C4 118.0(5)
C6 C5 C10 119.9(5)
C4 C5 C10 122.1(5)
C7 C6 C5 121.7(6)
C7 C6 H6 119.2
C5 C6 H6 119.2
C8 C7 C6 119.6(5)
C8 C7 H7 120.2
C6 C7 H7 120.2
C7 C8 C9 121.7(5)
C7 C8 H8 119.2
C9 C8 H8 119.2
C8 C9 C4 118.1(5)
C8 C9 C13 119.9(5)
C4 C9 C13 121.9(4)
C5 C10 C11 112.8(5)
C5 C10 C12 110.8(5)
C11 C10 C12 110.1(5)
C5 C10 H10 107.7
C11 C10 H10 107.7
C12 C10 H10 107.7
C10 C11 H11A 109.5
C10 C11 H11B 109.5
H11A C11 H11B 109.5
C10 C11 H11C 109.5
H11A C11 H11C 109.5
H11B C11 H11C 109.5
C10 C12 H12A 109.5
C10 C12 H12B 109.5
H12A C12 H12B 109.5
C10 C12 H12C 109.5
H12A C12 H12C 109.5
H12B C12 H12C 109.5
C9 C13 C14 112.9(5)
C9 C13 C15 111.0(5)
C14 C13 C15 109.3(5)
C9 C13 H13 107.8
C14 C13 H13 107.8
C15 C13 H13 107.8
C13 C14 H14A 109.5
C13 C14 H14B 109.5
H14A C14 H14B 109.5
C13 C14 H14C 109.5
H14A C14 H14C 109.5
H14B C14 H14C 109.5
C13 C15 H15A 109.5
C13 C15 H15B 109.5
H15A C15 H15B 109.5
C13 C15 H15C 109.5
H15A C15 H15C 109.5
H15B C15 H15C 109.5
N1 C16 C17 116.9(4)
N1 C16 C18 121.0(4)
C17 C16 C18 122.1(4)
N2 C17 C16 117.0(4)
N2 C17 C19 120.5(4)
C16 C17 C19 122.6(4)
C16 C18 H18A 109.5
C16 C18 H18B 109.5
H18A C18 H18B 109.5
C16 C18 H18C 109.5
H18A C18 H18C 109.5
H18B C18 H18C 109.5
C17 C19 H19A 109.5
C17 C19 H19B 109.5
H19A C19 H19B 109.5
C17 C19 H19C 109.5
H19A C19 H19C 109.5
H19B C19 H19C 109.5
C25 C20 C21 121.0(4)
C25 C20 N2 121.6(4)
C21 C20 N2 117.4(4)
C22 C21 C20 117.8(5)
C22 C21 C26 120.0(5)
C20 C21 C26 122.2(5)
C23 C22 C21 121.2(6)
C23 C22 H22 119.4
C21 C22 H22 119.4
C22 C23 C24 120.8(5)
C22 C23 H23 119.6
C24 C23 H23 119.6
C23 C24 C25 119.9(5)
C23 C24 H24 120.0
C25 C24 H24 120.0
C20 C25 C24 119.2(5)
C20 C25 C29 122.5(4)
C24 C25 C29 118.3(5)
C21 C26 C28 110.9(5)
C21 C26 C27 112.9(5)
C28 C26 C27 109.9(5)
C21 C26 H26 107.6
C28 C26 H26 107.6
C27 C26 H26 107.6
C26 C27 H27A 109.5
C26 C27 H27B 109.5
H27A C27 H27B 109.5
C26 C27 H27C 109.5
H27A C27 H27C 109.5
H27B C27 H27C 109.5
C26 C28 H28A 109.5
C26 C28 H28B 109.5
H28A C28 H28B 109.5
C26 C28 H28C 109.5
H28A C28 H28C 109.5
H28B C28 H28C 109.5
C25 C29 C30 111.9(5)
C25 C29 C31 111.6(4)
C30 C29 C31 109.6(5)
C25 C29 H29 107.8
C30 C29 H29 107.8
C31 C29 H29 107.8
C29 C30 H30A 109.5
C29 C30 H30B 109.5
H30A C30 H30B 109.5
C29 C30 H30C 109.5
H30A C30 H30C 109.5
H30B C30 H30C 109.5
C29 C31 H31A 109.5
C29 C31 H31B 109.5
H31A C31 H31B 109.5
C29 C31 H31C 109.5
H31A C31 H31C 109.5
H31B C31 H31C 109.5
N3 C32 C33 179.8(6)
C32 C33 H33A 109.5
C32 C33 H33B 109.5
H33A C33 H33B 109.5
C32 C33 H33C 109.5
H33A C33 H33C 109.5
H33B C33 H33C 109.5

loop_
_geom_bond_atom_site_label_1
_geom_bond_atom_site_label_2
_geom_bond_distance
Re1 C3 1.897(5)
Re1 C1 1.925(5)
Re1 C2 1.928(5)
Re1 N2 2.150(3)
Re1 N1 2.163(3)
Re1 N3 2.182(4)
O1 C1 1.149(6)
O2 C2 1.147(6)
O3 C3 1.155(6)
N1 C16 1.358(5)
N1 C4 1.438(5)
N2 C17 1.349(5)
N2 C20 1.441(5)
N3 C32 1.133(5)
C4 C9 1.401(6)
C4 C5 1.405(7)
C5 C6 1.394(8)
C5 C10 1.524(8)
C6 C7 1.377(9)
C6 H6 0.9500
C7 C8 1.364(9)
C7 H7 0.9500
C8 C9 1.398(7)
C8 H8 0.9500
C9 C13 1.509(8)
C10 C11 1.535(8)
C10 C12 1.542(9)
C10 H10 1.0000
C11 H11A 0.9800
C11 H11B 0.9800
C11 H11C 0.9800
C12 H12A 0.9800
C12 H12B 0.9800
C12 H12C 0.9800
C13 C14 1.521(8)
C13 C15 1.532(8)
C13 H13 1.0000
C14 H14A 0.9800
C14 H14B 0.9800
C14 H14C 0.9800
C15 H15A 0.9800
C15 H15B 0.9800
C15 H15C 0.9800
C16 C17 1.386(6)
C16 C18 1.508(6)
C17 C19 1.503(6)
C18 H18A 0.9800
C18 H18B 0.9800
C18 H18C 0.9800
C19 H19A 0.9800
C19 H19B 0.9800
C19 H19C 0.9800
C20 C25 1.394(7)
C20 C21 1.416(7)
C21 C22 1.391(7)
C21 C26 1.504(8)
C22 C23 1.378(9)
C22 H22 0.9500
C23 C24 1.382(8)
C23 H23 0.9500
C24 C25 1.396(6)
C24 H24 0.9500
C25 C29 1.523(7)
C26 C28 1.529(7)
C26 C27 1.532(7)
C26 H26 1.0000
C27 H27A 0.9800
C27 H27B 0.9800
C27 H27C 0.9800
C28 H28A 0.9800
C28 H28B 0.9800
C28 H28C 0.9800
C29 C30 1.525(7)
C29 C31 1.534(7)
C29 H29 1.0000
C30 H30A 0.9800
C30 H30B 0.9800
C30 H30C 0.9800
C31 H31A 0.9800
C31 H31B 0.9800
C31 H31C 0.9800
C32 C33 1.453(6)
C33 H33A 0.9800
C33 H33B 0.9800
C33 H33C 0.9800

loop_
_geom_torsion_atom_site_label_1
_geom_torsion_atom_site_label_2
_geom_torsion_atom_site_label_3
_geom_torsion_atom_site_label_4
_geom_torsion
C16 N1 C4 C9 -93.5(5)
Re1 N1 C4 C9 91.5(5)
C16 N1 C4 C5 87.3(5)
Re1 N1 C4 C5 -87.7(5)
C9 C4 C5 C6 -3.1(8)
N1 C4 C5 C6 176.1(4)
C9 C4 C5 C10 174.4(5)
N1 C4 C5 C10 -6.3(7)
C4 C5 C6 C7 0.0(8)
C10 C5 C6 C7 -177.6(5)
C5 C6 C7 C8 1.5(9)
C6 C7 C8 C9 0.0(9)
C7 C8 C9 C4 -3.0(8)
C7 C8 C9 C13 174.1(5)
C5 C4 C9 C8 4.6(7)
N1 C4 C9 C8 -174.7(4)
C5 C4 C9 C13 -172.5(5)
N1 C4 C9 C13 8.3(7)
C6 C5 C10 C11 -43.4(7)
C4 C5 C10 C11 139.2(5)
C6 C5 C10 C12 80.5(7)
C4 C5 C10 C12 -96.9(6)
C8 C9 C13 C14 65.4(7)
C4 C9 C13 C14 -117.6(6)
C8 C9 C13 C15 -57.7(7)
C4 C9 C13 C15 119.3(5)
C4 N1 C16 C17 -164.0(4)
Re1 N1 C16 C17 11.6(5)
C4 N1 C16 C18 15.7(6)
Re1 N1 C16 C18 -168.8(4)
C20 N2 C17 C16 166.6(4)
Re1 N2 C17 C16 -13.8(5)
C20 N2 C17 C19 -12.3(6)
Re1 N2 C17 C19 167.3(3)
N1 C16 C17 N2 1.4(6)
C18 C16 C17 N2 -178.3(4)
N1 C16 C17 C19 -179.7(4)
C18 C16 C17 C19 0.6(7)
C17 N2 C20 C25 88.7(5)
Re1 N2 C20 C25 -90.9(5)
C17 N2 C20 C21 -92.7(5)
Re1 N2 C20 C21 87.7(5)
C25 C20 C21 C22 1.3(7)
N2 C20 C21 C22 -177.3(4)
C25 C20 C21 C26 -177.6(5)
N2 C20 C21 C26 3.8(7)
C20 C21 C22 C23 0.3(8)
C26 C21 C22 C23 179.2(5)
C21 C22 C23 C24 -0.7(9)
C22 C23 C24 C25 -0.4(9)
C21 C20 C25 C24 -2.4(7)
N2 C20 C25 C24 176.1(4)
C21 C20 C25 C29 177.0(4)
N2 C20 C25 C29 -4.5(7)
C23 C24 C25 C20 1.9(8)
C23 C24 C25 C29 -177.5(5)
C22 C21 C26 C28 -77.1(6)
C20 C21 C26 C28 101.7(6)
C22 C21 C26 C27 46.7(7)
C20 C21 C26 C27 -134.4(5)
C20 C25 C29 C30 111.0(6)
C24 C25 C29 C30 -69.6(6)
C20 C25 C29 C31 -125.8(5)
C24 C25 C29 C31 53.6(6)
